data_8102791
loop_
_publ_author_name
'Bernard Tinant'
'Fran\,cois Robert'
'Yann Garcia'

_publ_section_title
;
 Crystal structure of chloro-bis(1,10-phenanthroline)copper(II)
 o-aminobenzenesulfonate --- methanol (2:3),
 [Cu(C12H8N2)2Cl]2[C6H3NO3S]2 &#x00B7; 3CH3OH, at 120 K
;
_journal_issue 3
_journal_name_full 'Zeitschrift f\"ur Kristallographie - New Crystal Structures'
_journal_page_first 549
_journal_volume 225
_journal_year 2010
_chemical_formula_moiety '2(C24 H16 Cl Cu N4), C6 H3 N O3 S, C6 H6 N O3 S, 3(C O)'
_chemical_formula_sum 'C63 H56 Cl2 Cu2 N10 O9 S2'
_chemical_formula_weight 1359.28
_chemical_name_systematic
; 
chloro-bis(1,10-phenanthroline)copper(II) 
o-aminobenzene sulfonate methanol solvate
;
_space_group_IT_number 14
_symmetry_cell_setting monoclinic
_symmetry_space_group_name_Hall '-P 2yn'
_symmetry_space_group_name_H-M 'P 1 21/n 1'
_atom_sites_solution_hydrogens geom
_atom_sites_solution_primary direct
_atom_sites_solution_secondary difmap
_audit_creation_method SHELXL-97
_cell_angle_alpha 90.00
_cell_angle_beta 94.80(3)
_cell_angle_gamma 90.00
_cell_formula_units_Z 4
_cell_length_a 10.001(3)
_cell_length_b 24.613(5)
_cell_length_c 23.794(5)
_cell_measurement_reflns_used 123733
_cell_measurement_temperature 120(2)
_cell_measurement_theta_max 25.
_cell_measurement_theta_min 3.
_cell_volume 5836(2)
_computing_cell_refinement MAR
_computing_data_collection MAR
_computing_data_reduction MARHKL
_computing_molecular_graphics 'PLUTON [12]'
_computing_structure_refinement 'SHELXL-97 [11]'
_computing_structure_solution 'SHELXS-97 [10]'
_diffrn_ambient_temperature 120(2)
_diffrn_detector_area_resol_mean 6.66
_diffrn_measured_fraction_theta_full 0.972
_diffrn_measured_fraction_theta_max 0.972
_diffrn_measurement_device_type 'MAR345 image plate'
_diffrn_measurement_method '203 images, \D\F 3\%'
_diffrn_radiation_monochromator graphite
_diffrn_radiation_source 'RU200 rotating anode'
_diffrn_radiation_type MoK\a
_diffrn_radiation_wavelength 0.71069
_diffrn_reflns_av_R_equivalents 0.055
_diffrn_reflns_av_sigmaI/netI 0.0272
_diffrn_reflns_limit_h_max 12
_diffrn_reflns_limit_h_min -12
_diffrn_reflns_limit_k_max 29
_diffrn_reflns_limit_k_min -29
_diffrn_reflns_limit_l_max 28
_diffrn_reflns_limit_l_min -28
_diffrn_reflns_number 123733
_diffrn_reflns_theta_full 25.40
_diffrn_reflns_theta_max 25.40
_diffrn_reflns_theta_min 3.02
_exptl_absorpt_coefficient_mu 0.961
_exptl_absorpt_correction_type none
_exptl_crystal_colour green
_exptl_crystal_density_diffrn 1.547
_exptl_crystal_density_method 'not measured'
_exptl_crystal_description block
_exptl_crystal_F_000 2800
_exptl_crystal_size_max 0.5
_exptl_crystal_size_mid 0.25
_exptl_crystal_size_min 0.2
_refine_diff_density_max 0.857
_refine_diff_density_min -0.610
_refine_diff_density_rms 0.087
_refine_ls_extinction_method none
_refine_ls_goodness_of_fit_ref 1.068
_refine_ls_hydrogen_treatment mixed
_refine_ls_matrix_type full
_refine_ls_number_parameters 832
_refine_ls_number_reflns 10434
_refine_ls_number_restraints 12
_refine_ls_restrained_S_all 1.076
_refine_ls_R_factor_all 0.0599
_refine_ls_R_factor_gt 0.0545
_refine_ls_shift/su_max 0.001
_refine_ls_shift/su_mean 0.000
_refine_ls_structure_factor_coef Fsqd
_refine_ls_weighting_details 'calc w=1/[\s^2^(Fo^2^)+(0.0747P)^2^+10.7141P] where P=(Fo^2^+2Fc^2^)/3'
_refine_ls_weighting_scheme calc
_refine_ls_wR_factor_gt 0.1514
_refine_ls_wR_factor_ref 0.1560
_reflns_number_gt 9357
_reflns_number_total 10434
_reflns_threshold_expression >2sigma(I)
_cod_data_source_file 1267-3098.cff
_cod_data_source_block rfdtent45vert
_cod_depositor_comments
;
The following automatic conversions were performed:
'_atom_site_symetry_multiplicity' tag replaced with
'_atom_site_symmetry_multiplicity'.

Automatic conversion script
Id: cif_correct_tags 1440 2010-10-19 06:21:57Z saulius 
;
_cod_original_sg_symbol_H-M P21/n
_cod_database_code 8102791

loop_
_symmetry_equiv_pos_as_xyz
'x, y, z'
'-x+1/2, y+1/2, -z+1/2'
'-x, -y, -z'
'x-1/2, -y-1/2, z-1/2'

loop_
_atom_site_label
_atom_site_type_symbol
_atom_site_fract_x
_atom_site_fract_y
_atom_site_fract_z
_atom_site_U_iso_or_equiv
_atom_site_adp_type
_atom_site_occupancy
_atom_site_symmetry_multiplicity
_atom_site_calc_flag
_atom_site_refinement_flags
_atom_site_disorder_assembly
_atom_site_disorder_group
Cu1 Cu 0.25292(4) 0.105406(18) -0.003252(17) 0.03381(13) Uani 1 1 d . . .
Cl1 Cl 0.07099(9) 0.07751(5) -0.05912(4) 0.0490(2) Uani 1 1 d . . .
N1 N 0.3807(3) 0.08918(11) -0.06074(12) 0.0347(6) Uani 1 1 d . . .
C2 C 0.3607(4) 0.09624(15) -0.11664(15) 0.0413(8) Uani 1 1 d . . .
H2 H 0.2744 0.1069 -0.1325 0.050 Uiso 1 1 calc R . .
C3 C 0.4629(5) 0.08844(16) -0.15222(19) 0.0536(11) Uani 1 1 d . . .
H3 H 0.4465 0.0948 -0.1916 0.064 Uiso 1 1 calc R . .
C4 C 0.5865(5) 0.07171(18) -0.1304(2) 0.0567(11) Uani 1 1 d . . .
H4 H 0.6561 0.0655 -0.1545 0.068 Uiso 1 1 calc R . .
C5 C 0.7357(4) 0.0470(2) -0.0450(3) 0.0672(14) Uani 1 1 d . . .
H5 H 0.8082 0.0395 -0.0672 0.081 Uiso 1 1 calc R . .
C6 C 0.7535(4) 0.04163(19) 0.0112(3) 0.0701(16) Uani 1 1 d . . .
H6 H 0.8386 0.0304 0.0280 0.084 Uiso 1 1 calc R . .
C7 C 0.6588(5) 0.04847(17) 0.1058(2) 0.0664(14) Uani 1 1 d . . .
H7 H 0.7412 0.0376 0.1254 0.080 Uiso 1 1 calc R . .
C8 C 0.5516(6) 0.06033(18) 0.1346(2) 0.0669(14) Uani 1 1 d . . .
H8 H 0.5589 0.0578 0.1746 0.080 Uiso 1 1 calc R . .
C9 C 0.4293(5) 0.07641(17) 0.10602(17) 0.0536(10) Uani 1 1 d . . .
H9 H 0.3555 0.0848 0.1272 0.064 Uiso 1 1 calc R . .
N10 N 0.4144(3) 0.08021(12) 0.05062(12) 0.0384(7) Uani 1 1 d . . .
C11 C 0.5039(3) 0.07379(13) -0.03865(16) 0.0370(8) Uani 1 1 d . . .
C12 C 0.6102(4) 0.06368(15) -0.0720(2) 0.0521(11) Uani 1 1 d . . .
C13 C 0.6472(4) 0.05239(15) 0.0467(2) 0.0525(11) Uani 1 1 d . . .
C14 C 0.5225(3) 0.06875(13) 0.02121(17) 0.0388(8) Uani 1 1 d . . .
N101 N 0.1418(3) 0.13022(13) 0.05775(12) 0.0389(7) Uani 1 1 d . . .
C102 C 0.0789(4) 0.09863(18) 0.09261(16) 0.0469(9) Uani 1 1 d . . .
H102 H 0.0900 0.0604 0.0905 0.056 Uiso 1 1 calc R . .
C103 C -0.0027(4) 0.11987(19) 0.13211(17) 0.0511(10) Uani 1 1 d . . .
H103 H -0.0445 0.0963 0.1569 0.061 Uiso 1 1 calc R . .
C104 C -0.0221(4) 0.17476(19) 0.13486(15) 0.0478(9) Uani 1 1 d . . .
H104 H -0.0791 0.1895 0.1610 0.057 Uiso 1 1 calc R . .
C105 C 0.0282(4) 0.26716(17) 0.09823(15) 0.0454(9) Uani 1 1 d . . .
H105 H -0.0280 0.2838 0.1236 0.054 Uiso 1 1 calc R . .
C106 C 0.0921(4) 0.29864(16) 0.06267(16) 0.0432(9) Uani 1 1 d . . .
H106 H 0.0794 0.3369 0.0630 0.052 Uiso 1 1 calc R . .
C107 C 0.2500(4) 0.30527(16) -0.01369(15) 0.0424(8) Uani 1 1 d . . .
H107 H 0.2414 0.3437 -0.0150 0.051 Uiso 1 1 calc R . .
C108 C 0.3312(4) 0.27944(15) -0.04879(16) 0.0435(8) Uani 1 1 d . . .
H108 H 0.3800 0.2997 -0.0743 0.052 Uiso 1 1 calc R . .
C109 C 0.3411(4) 0.22282(15) -0.04650(15) 0.0390(8) Uani 1 1 d . . .
H109 H 0.3978 0.2051 -0.0709 0.047 Uiso 1 1 calc R . .
N110 N 0.2748(3) 0.19262(12) -0.01179(12) 0.0352(6) Uani 1 1 d . . .
C111 C 0.1948(3) 0.21834(14) 0.02361(13) 0.0333(7) Uani 1 1 d . . .
C112 C 0.1792(3) 0.27500(15) 0.02428(14) 0.0376(8) Uani 1 1 d . . .
C113 C 0.0429(3) 0.20914(16) 0.09876(14) 0.0391(8) Uani 1 1 d . . .
C114 C 0.1256(3) 0.18485(15) 0.06075(14) 0.0361(7) Uani 1 1 d . . .
Cu2 Cu -0.24206(4) 0.388071(17) 0.007839(17) 0.03294(13) Uani 1 1 d . . .
Cl3 Cl -0.08318(7) 0.43400(3) 0.06547(3) 0.03312(19) Uani 1 1 d . . .
N201 N -0.1228(3) 0.38218(14) -0.05474(13) 0.0430(7) Uani 1 1 d . . .
C202 C -0.0676(4) 0.4232(2) -0.08109(16) 0.0538(11) Uani 1 1 d . . .
H202 H -0.0853 0.4595 -0.0703 0.065 Uiso 1 1 calc R . .
C203 C 0.0166(4) 0.4137(3) -0.12465(19) 0.0764(17) Uani 1 1 d . . .
H203 H 0.0537 0.4435 -0.1435 0.092 Uiso 1 1 calc R . .
C204 C 0.0447(5) 0.3619(3) -0.1397(2) 0.089(2) Uani 1 1 d . . .
H204 H 0.1015 0.3553 -0.1691 0.107 Uiso 1 1 calc R . .
C205 C 0.0146(7) 0.2619(4) -0.1237(3) 0.109(3) Uani 1 1 d . . .
H205 H 0.0700 0.2528 -0.1529 0.130 Uiso 1 1 calc R . .
C206 C -0.0377(8) 0.2226(3) -0.0951(3) 0.111(3) Uani 1 1 d . . .
H206 H -0.0157 0.1860 -0.1030 0.133 Uiso 1 1 calc R . .
C207 C -0.1887(7) 0.1933(2) -0.0214(3) 0.099(3) Uani 1 1 d . . .
H207 H -0.1707 0.1559 -0.0277 0.119 Uiso 1 1 calc R . .
C208 C -0.2739(6) 0.2080(2) 0.0173(3) 0.090(2) Uani 1 1 d . . .
H208 H -0.3171 0.1809 0.0377 0.108 Uiso 1 1 calc R . .
C209 C -0.2987(5) 0.26401(17) 0.0274(2) 0.0655(14) Uani 1 1 d . . .
H209 H -0.3580 0.2739 0.0548 0.079 Uiso 1 1 calc R . .
N210 N -0.2402(3) 0.30270(14) -0.00095(15) 0.0487(8) Uani 1 1 d . . .
C211 C -0.0958(4) 0.3302(2) -0.06941(17) 0.0551(12) Uani 1 1 d . . .
C212 C -0.0100(5) 0.3185(3) -0.1119(2) 0.0761(18) Uani 1 1 d . . .
C213 C -0.1275(5) 0.2335(2) -0.0522(2) 0.0746(17) Uani 1 1 d . . .
C214 C -0.1564(4) 0.28773(18) -0.04016(19) 0.0548(12) Uani 1 1 d . . .
N301 N -0.3738(3) 0.38784(12) 0.06558(12) 0.0350(6) Uani 1 1 d . . .
C302 C -0.3527(4) 0.37113(17) 0.11855(16) 0.0453(9) Uani 1 1 d . . .
H302 H -0.2656 0.3590 0.1319 0.054 Uiso 1 1 calc R . .
C303 C -0.4542(4) 0.37085(19) 0.15521(18) 0.0530(10) Uani 1 1 d . . .
H303 H -0.4360 0.3586 0.1929 0.064 Uiso 1 1 calc R . .
C304 C -0.5805(4) 0.38835(16) 0.13674(16) 0.0446(9) Uani 1 1 d . . .
H304 H -0.6510 0.3873 0.1611 0.053 Uiso 1 1 calc R . .
C305 C -0.7301(3) 0.43070(14) 0.05946(15) 0.0359(7) Uani 1 1 d . . .
H305 H -0.8034 0.4315 0.0824 0.043 Uiso 1 1 calc R . .
C306 C -0.7455(3) 0.45119(14) 0.00639(15) 0.0345(7) Uani 1 1 d . . .
H306 H -0.8294 0.4664 -0.0072 0.041 Uiso 1 1 calc R . .
C307 C -0.6459(3) 0.47192(13) -0.08425(14) 0.0335(7) Uani 1 1 d . . .
H307 H -0.7272 0.4878 -0.1000 0.040 Uiso 1 1 calc R . .
C308 C -0.5360(3) 0.47002(14) -0.11479(14) 0.0362(7) Uani 1 1 d . . .
H308 H -0.5404 0.4849 -0.1518 0.043 Uiso 1 1 calc R . .
C309 C -0.4175(3) 0.44622(14) -0.09150(14) 0.0341(7) Uani 1 1 d . . .
H309 H -0.3423 0.4451 -0.1134 0.041 Uiso 1 1 calc R . .
N310 N -0.4056(3) 0.42515(11) -0.04001(11) 0.0282(5) Uani 1 1 d . . .
C311 C -0.5149(3) 0.42731(12) -0.00945(13) 0.0267(6) Uani 1 1 d . . .
C312 C -0.6375(3) 0.45029(12) -0.02950(14) 0.0300(7) Uani 1 1 d . . .
C313 C -0.6042(3) 0.40787(14) 0.08125(14) 0.0333(7) Uani 1 1 d . . .
C314 C -0.4980(3) 0.40633(13) 0.04697(14) 0.0298(7) Uani 1 1 d . . .
C15 C 0.3743(3) 0.26111(15) 0.78495(14) 0.0373(8) Uani 1 1 d . . .
C16 C 0.3686(4) 0.31767(15) 0.77967(14) 0.0381(8) Uani 1 1 d . . .
C17 C 0.4720(4) 0.34738(17) 0.80766(17) 0.0520(10) Uani 1 1 d . . .
H17 H 0.4718 0.3859 0.8046 0.062 Uiso 1 1 calc R . .
C18 C 0.5751(4) 0.32190(18) 0.83982(19) 0.0569(11) Uani 1 1 d . . .
H18 H 0.6438 0.3433 0.8589 0.068 Uiso 1 1 calc R . .
C19 C 0.5802(4) 0.26658(18) 0.84475(18) 0.0511(10) Uani 1 1 d . . .
H19 H 0.6519 0.2495 0.8668 0.061 Uiso 1 1 calc R . .
C20 C 0.4794(4) 0.23619(16) 0.81715(16) 0.0441(9) Uani 1 1 d . . .
H20 H 0.4817 0.1977 0.8202 0.053 Uiso 1 1 calc R . .
S21 S 0.25485(9) 0.21871(5) 0.74705(4) 0.0480(3) Uani 1 1 d D . .
O22 O 0.1253(3) 0.2409(2) 0.75528(17) 0.0952(14) Uani 1 1 d D . .
O23 O 0.2774(4) 0.22554(17) 0.68843(14) 0.0822(12) Uani 1 1 d D . .
O24 O 0.2730(5) 0.16604(18) 0.7682(3) 0.141(3) Uani 1 1 d D . .
N25 N 0.2679(4) 0.34452(18) 0.74805(14) 0.0502(9) Uani 1 1 d . . .
H25A H 0.267(5) 0.379(2) 0.7462(19) 0.060 Uiso 1 1 d . . .
H25B H 0.207(5) 0.325(2) 0.738(2) 0.060 Uiso 1 1 d . . .
C115 C 0.2295(5) -0.0627(2) 0.24924(16) 0.0593(12) Uani 1 1 d . A .
C116 C 0.1466(6) -0.1062(3) 0.2276(2) 0.0788(16) Uani 1 1 d . . .
C117 C 0.1951(7) -0.1601(2) 0.2379(2) 0.0796(16) Uani 1 1 d . B .
H117 H 0.1437 -0.1903 0.2237 0.096 Uiso 1 1 calc R . .
C118 C 0.3139(7) -0.1679(3) 0.2677(3) 0.0880(18) Uani 1 1 d . . .
H118 H 0.3440 -0.2041 0.2743 0.106 Uiso 1 1 calc R B .
C119 C 0.3936(7) -0.1265(3) 0.2890(3) 0.0857(18) Uani 1 1 d . B .
H119 H 0.4765 -0.1337 0.3101 0.103 Uiso 1 1 calc R . .
C120 C 0.3513(6) -0.0749(2) 0.2792(2) 0.0688(14) Uani 1 1 d . . .
S121 S 0.1839(2) 0.00626(7) 0.23922(7) 0.0974(6) Uani 1 1 d D . .
O122 O 0.1693(12) 0.0101(5) 0.1817(5) 0.059(3) Uani 0.431(12) 1 d PD A 1
O123 O 0.0995(10) 0.0211(4) 0.2721(3) 0.062(3) Uani 0.431(12) 1 d PD A 1
O124 O 0.3295(9) 0.0353(4) 0.2550(5) 0.098(5) Uani 0.431(12) 1 d PD A 1
O22B O 0.2080(15) 0.0335(3) 0.2887(4) 0.120(5) Uani 0.569(12) 1 d PD A 2
O23B O 0.230(2) 0.0280(6) 0.1904(7) 0.168(10) Uani 0.569(12) 1 d PD A 2
O24B O 0.0175(9) 0.0028(5) 0.2286(8) 0.195(8) Uani 0.569(12) 1 d PD A 2
N125 N 0.0318(7) -0.1005(4) 0.2012(3) 0.103(3) Uani 0.733(10) 1 d P B 1
N5B N 0.4222(14) -0.0354(6) 0.2983(6) 0.054(4) Uiso 0.267(10) 1 d P B 2
O26 O 0.4110(7) 0.1245(4) 0.2321(3) 0.178(3) Uani 1 1 d D . .
C27 C 0.3240(9) 0.1673(5) 0.2451(4) 0.140(3) Uani 1 1 d D . .
O126 O 0.3079(6) 0.46611(17) 0.7421(2) 0.135(2) Uani 1 1 d D . .
C127 C 0.2331(8) 0.5119(3) 0.7590(3) 0.104(2) Uani 1 1 d D . .
O226 O 0.0739(9) 0.2877(3) 0.6290(2) 0.151(3) Uani 1 1 d D . .
C227 C -0.0515(9) 0.2707(5) 0.6289(4) 0.164(5) Uani 1 1 d D . .

loop_
_atom_site_aniso_label
_atom_site_aniso_U_11
_atom_site_aniso_U_22
_atom_site_aniso_U_33
_atom_site_aniso_U_23
_atom_site_aniso_U_13
_atom_site_aniso_U_12
Cu1 0.0314(2) 0.0390(3) 0.0320(2) 0.00344(16) 0.00864(17) 0.00696(17)
Cl1 0.0321(4) 0.0689(6) 0.0455(5) 0.0009(4) 0.0008(4) 0.0056(4)
N1 0.0351(15) 0.0295(14) 0.0406(16) 0.0013(12) 0.0106(12) 0.0056(12)
C2 0.051(2) 0.0378(19) 0.0373(19) -0.0006(15) 0.0148(16) 0.0030(17)
C3 0.072(3) 0.040(2) 0.053(2) -0.0082(17) 0.030(2) -0.006(2)
C4 0.056(3) 0.048(2) 0.071(3) -0.014(2) 0.037(2) -0.006(2)
C5 0.038(2) 0.055(3) 0.111(4) -0.022(3) 0.014(2) 0.000(2)
C6 0.029(2) 0.041(2) 0.138(5) -0.013(3) -0.007(3) 0.0067(17)
C7 0.054(3) 0.040(2) 0.098(4) 0.010(2) -0.033(3) 0.000(2)
C8 0.088(4) 0.048(2) 0.058(3) 0.012(2) -0.030(3) -0.003(2)
C9 0.063(3) 0.051(2) 0.046(2) 0.0097(18) -0.0053(19) -0.001(2)
N10 0.0406(16) 0.0335(15) 0.0402(16) 0.0045(12) -0.0014(13) 0.0013(13)
C11 0.0336(18) 0.0221(15) 0.057(2) -0.0029(14) 0.0111(15) -0.0012(14)
C12 0.0345(19) 0.0304(19) 0.095(3) -0.0112(19) 0.024(2) -0.0018(16)
C13 0.042(2) 0.0289(18) 0.083(3) 0.0027(19) -0.015(2) -0.0022(16)
C14 0.0316(17) 0.0238(16) 0.060(2) 0.0021(15) -0.0003(16) -0.0004(14)
N101 0.0375(16) 0.0458(17) 0.0348(15) 0.0021(13) 0.0117(12) 0.0049(14)
C102 0.048(2) 0.056(2) 0.038(2) 0.0083(17) 0.0155(16) 0.0020(19)
C103 0.046(2) 0.071(3) 0.038(2) 0.0072(19) 0.0135(17) -0.002(2)
C104 0.039(2) 0.072(3) 0.0331(18) -0.0058(18) 0.0097(15) 0.0060(19)
C105 0.0356(19) 0.063(3) 0.0370(19) -0.0154(17) 0.0011(15) 0.0110(18)
C106 0.0387(19) 0.046(2) 0.044(2) -0.0094(16) 0.0001(16) 0.0103(17)
C107 0.048(2) 0.0383(19) 0.0406(19) -0.0016(15) -0.0008(16) 0.0049(16)
C108 0.050(2) 0.0382(19) 0.044(2) 0.0040(15) 0.0104(16) -0.0004(17)
C109 0.044(2) 0.0390(19) 0.0359(18) 0.0020(14) 0.0111(15) 0.0057(16)
N110 0.0334(14) 0.0387(16) 0.0340(14) 0.0008(12) 0.0063(11) 0.0070(13)
C111 0.0299(16) 0.0427(19) 0.0273(16) -0.0022(13) 0.0020(13) 0.0065(14)
C112 0.0349(18) 0.0423(19) 0.0345(17) -0.0042(14) -0.0032(14) 0.0065(15)
C113 0.0323(17) 0.059(2) 0.0263(16) -0.0044(15) 0.0015(13) 0.0087(16)
C114 0.0313(17) 0.046(2) 0.0305(16) -0.0025(14) 0.0015(13) 0.0070(15)
Cu2 0.0239(2) 0.0385(3) 0.0370(2) -0.00184(16) 0.00615(16) 0.00368(16)
Cl3 0.0238(4) 0.0403(4) 0.0351(4) 0.0015(3) 0.0017(3) 0.0038(3)
N201 0.0289(15) 0.062(2) 0.0383(16) -0.0136(15) 0.0035(12) 0.0064(15)
C202 0.0337(19) 0.089(3) 0.040(2) -0.005(2) 0.0119(16) -0.003(2)
C203 0.038(2) 0.154(6) 0.038(2) -0.001(3) 0.0105(18) 0.002(3)
C204 0.053(3) 0.182(7) 0.034(2) -0.026(3) 0.007(2) 0.044(4)
C205 0.096(5) 0.164(7) 0.059(4) -0.061(4) -0.034(3) 0.088(5)
C206 0.113(6) 0.121(6) 0.088(5) -0.074(4) -0.064(4) 0.083(5)
C207 0.102(5) 0.050(3) 0.130(6) -0.041(4) -0.076(4) 0.031(3)
C208 0.082(4) 0.039(3) 0.137(6) 0.006(3) -0.061(4) -0.003(3)
C209 0.052(3) 0.034(2) 0.105(4) 0.006(2) -0.025(3) -0.0039(19)
N210 0.0362(17) 0.0420(19) 0.065(2) -0.0083(15) -0.0144(15) 0.0064(14)
C211 0.036(2) 0.080(3) 0.046(2) -0.028(2) -0.0131(17) 0.024(2)
C212 0.055(3) 0.130(5) 0.040(2) -0.034(3) -0.012(2) 0.046(3)
C213 0.076(3) 0.061(3) 0.079(3) -0.037(3) -0.046(3) 0.036(3)
C214 0.042(2) 0.055(2) 0.063(3) -0.026(2) -0.0229(19) 0.017(2)
N301 0.0275(14) 0.0384(16) 0.0396(16) 0.0062(12) 0.0050(12) 0.0038(12)
C302 0.0331(18) 0.058(2) 0.045(2) 0.0177(18) 0.0044(15) 0.0070(17)
C303 0.046(2) 0.069(3) 0.045(2) 0.023(2) 0.0103(17) 0.010(2)
C304 0.0369(19) 0.056(2) 0.042(2) 0.0134(17) 0.0132(16) 0.0053(17)
C305 0.0274(16) 0.0344(18) 0.047(2) 0.0028(14) 0.0095(14) 0.0016(14)
C306 0.0249(16) 0.0326(18) 0.0461(19) 0.0026(14) 0.0042(14) 0.0019(13)
C307 0.0320(17) 0.0322(17) 0.0353(17) 0.0014(13) -0.0024(13) 0.0041(14)
C308 0.0396(18) 0.0383(18) 0.0305(16) -0.0003(14) 0.0007(14) 0.0031(15)
C309 0.0336(17) 0.0382(18) 0.0310(16) -0.0043(13) 0.0060(13) 0.0013(14)
N310 0.0247(13) 0.0306(13) 0.0294(13) -0.0034(10) 0.0034(10) 0.0012(11)
C311 0.0245(15) 0.0245(14) 0.0317(16) -0.0032(12) 0.0056(12) -0.0008(12)
C312 0.0269(15) 0.0242(15) 0.0387(17) -0.0029(12) 0.0014(13) -0.0005(13)
C313 0.0270(16) 0.0341(17) 0.0400(18) 0.0048(14) 0.0094(13) 0.0000(14)
C314 0.0246(15) 0.0269(15) 0.0381(17) 0.0004(13) 0.0031(13) -0.0002(13)
C15 0.0325(17) 0.050(2) 0.0302(17) -0.0033(14) 0.0039(13) 0.0007(15)
C16 0.0397(18) 0.049(2) 0.0257(16) -0.0050(14) 0.0047(13) 0.0079(16)
C17 0.060(3) 0.044(2) 0.049(2) -0.0142(17) -0.0081(19) 0.0037(19)
C18 0.054(2) 0.056(3) 0.057(3) -0.021(2) -0.015(2) -0.002(2)
C19 0.042(2) 0.057(2) 0.051(2) -0.0135(19) -0.0127(17) 0.0088(19)
C20 0.044(2) 0.045(2) 0.042(2) -0.0046(16) -0.0018(16) 0.0061(17)
S21 0.0393(5) 0.0554(6) 0.0480(6) 0.0032(4) -0.0031(4) -0.0106(4)
O22 0.0381(17) 0.164(4) 0.083(3) -0.038(3) -0.0018(16) -0.009(2)
O23 0.089(2) 0.109(3) 0.0498(18) -0.0318(18) 0.0192(17) -0.051(2)
O24 0.128(4) 0.076(3) 0.198(5) 0.052(3) -0.106(4) -0.049(3)
N25 0.055(2) 0.052(2) 0.0431(19) -0.0045(16) -0.0048(16) 0.0116(18)
C115 0.087(3) 0.059(3) 0.035(2) -0.0045(18) 0.021(2) 0.008(2)
C116 0.087(4) 0.112(5) 0.040(2) -0.021(3) 0.019(3) 0.009(3)
C117 0.115(5) 0.065(3) 0.063(3) -0.019(3) 0.029(3) -0.003(3)
C118 0.104(5) 0.092(4) 0.072(4) -0.021(3) 0.033(3) 0.019(4)
C119 0.089(4) 0.107(5) 0.067(3) 0.016(3) 0.040(3) 0.027(4)
C120 0.077(3) 0.083(4) 0.050(3) 0.015(2) 0.029(2) 0.007(3)
S121 0.1591(18) 0.0746(9) 0.0635(9) 0.0106(7) 0.0387(10) 0.0341(11)
O122 0.079(6) 0.060(6) 0.042(4) 0.023(4) 0.037(4) 0.026(5)
O123 0.080(7) 0.069(5) 0.044(4) -0.011(4) 0.043(4) 0.032(5)
O124 0.066(6) 0.096(8) 0.130(11) 0.017(7) -0.015(6) 0.007(5)
O22B 0.208(15) 0.059(4) 0.096(6) 0.000(4) 0.024(7) -0.026(6)
O23B 0.26(2) 0.111(11) 0.161(14) 0.088(10) 0.172(15) 0.087(12)
O24B 0.069(6) 0.142(10) 0.38(2) -0.061(12) 0.027(9) 0.039(6)
N125 0.086(5) 0.177(8) 0.043(3) -0.016(4) -0.004(3) 0.031(5)
O26 0.123(5) 0.282(9) 0.129(5) -0.102(6) 0.021(4) -0.026(5)
C27 0.100(6) 0.200(10) 0.123(7) -0.043(7) 0.014(5) -0.015(6)
O126 0.175(5) 0.055(2) 0.157(5) -0.014(3) -0.094(4) 0.007(3)
C127 0.143(6) 0.073(4) 0.085(4) 0.004(3) -0.052(4) 0.018(4)
O226 0.239(8) 0.126(5) 0.080(3) 0.006(3) -0.042(4) -0.012(5)
C227 0.095(6) 0.234(13) 0.154(9) -0.065(8) -0.053(6) 0.056(7)

loop_
_atom_type_symbol
_atom_type_description
_atom_type_scat_dispersion_real
_atom_type_scat_dispersion_imag
_atom_type_scat_source
C C 0.0033 0.0016 'International Tables Vol C Tables 4.2.6.8 and 6.1.1.4'
H H 0.0000 0.0000 'International Tables Vol C Tables 4.2.6.8 and 6.1.1.4'
N N 0.0061 0.0033 'International Tables Vol C Tables 4.2.6.8 and 6.1.1.4'
O O 0.0106 0.0060 'International Tables Vol C Tables 4.2.6.8 and 6.1.1.4'
Cu Cu 0.3201 1.2651 'International Tables Vol C Tables 4.2.6.8 and 6.1.1.4'
S S 0.1246 0.1234 'International Tables Vol C Tables 4.2.6.8 and 6.1.1.4'
Cl Cl 0.1484 0.1585 'International Tables Vol C Tables 4.2.6.8 and 6.1.1.4'

loop_
_geom_angle_atom_site_label_1
_geom_angle_atom_site_label_2
_geom_angle_atom_site_label_3
_geom_angle
_geom_angle_site_symmetry_1
_geom_angle_site_symmetry_3
_geom_angle_publ_flag
N1 Cu1 N101 172.03(13) . . ?
N1 Cu1 N10 81.55(12) . . ?
N101 Cu1 N10 95.42(12) . . ?
N1 Cu1 N110 93.37(11) . . ?
N101 Cu1 N110 80.32(12) . . ?
N10 Cu1 N110 105.96(11) . . ?
N1 Cu1 Cl1 93.79(9) . . ?
N101 Cu1 Cl1 92.89(10) . . ?
N10 Cu1 Cl1 144.86(9) . . ?
N110 Cu1 Cl1 109.08(8) . . ?
C2 N1 C11 118.5(3) . . ?
C2 N1 Cu1 127.3(2) . . ?
C11 N1 Cu1 113.9(2) . . ?
N1 C2 C3 122.0(4) . . ?
N1 C2 H2 119.0 . . ?
C3 C2 H2 119.0 . . ?
C4 C3 C2 119.8(4) . . ?
C4 C3 H3 120.1 . . ?
C2 C3 H3 120.1 . . ?
C3 C4 C12 119.5(4) . . ?
C3 C4 H4 120.2 . . ?
C12 C4 H4 120.2 . . ?
C6 C5 C12 121.2(4) . . ?
C6 C5 H5 119.4 . . ?
C12 C5 H5 119.4 . . ?
C5 C6 C13 121.7(4) . . ?
C5 C6 H6 119.1 . . ?
C13 C6 H6 119.1 . . ?
C8 C7 C13 119.3(4) . . ?
C8 C7 H7 120.4 . . ?
C13 C7 H7 120.4 . . ?
C7 C8 C9 120.8(5) . . ?
C7 C8 H8 119.6 . . ?
C9 C8 H8 119.6 . . ?
N10 C9 C8 121.7(5) . . ?
N10 C9 H9 119.2 . . ?
C8 C9 H9 119.2 . . ?
C9 N10 C14 118.0(3) . . ?
C9 N10 Cu1 131.1(3) . . ?
C14 N10 Cu1 110.8(2) . . ?
N1 C11 C12 122.7(4) . . ?
N1 C11 C14 116.8(3) . . ?
C12 C11 C14 120.5(4) . . ?
C11 C12 C4 117.5(4) . . ?
C11 C12 C5 118.6(5) . . ?
C4 C12 C5 123.9(4) . . ?
C14 C13 C7 116.8(4) . . ?
C14 C13 C6 118.3(4) . . ?
C7 C13 C6 125.0(4) . . ?
N10 C14 C13 123.5(4) . . ?
N10 C14 C11 116.8(3) . . ?
C13 C14 C11 119.7(4) . . ?
C102 N101 C114 118.8(3) . . ?
C102 N101 Cu1 126.5(3) . . ?
C114 N101 Cu1 114.7(2) . . ?
N101 C102 C103 122.2(4) . . ?
N101 C102 H102 118.9 . . ?
C103 C102 H102 118.9 . . ?
C104 C103 C102 119.7(4) . . ?
C104 C103 H103 120.2 . . ?
C102 C103 H103 120.2 . . ?
C103 C104 C113 119.5(3) . . ?
C103 C104 H104 120.3 . . ?
C113 C104 H104 120.3 . . ?
C106 C105 C113 121.6(3) . . ?
C106 C105 H105 119.2 . . ?
C113 C105 H105 119.2 . . ?
C105 C106 C112 120.7(4) . . ?
C105 C106 H106 119.6 . . ?
C112 C106 H106 119.6 . . ?
C108 C107 C112 120.1(4) . . ?
C108 C107 H107 119.9 . . ?
C112 C107 H107 119.9 . . ?
C107 C108 C109 118.9(4) . . ?
C107 C108 H108 120.6 . . ?
C109 C108 H108 120.6 . . ?
N110 C109 C108 123.0(3) . . ?
N110 C109 H109 118.5 . . ?
C108 C109 H109 118.5 . . ?
C109 N110 C111 118.2(3) . . ?
C109 N110 Cu1 132.2(2) . . ?
C111 N110 Cu1 109.4(2) . . ?
N110 C111 C112 122.6(3) . . ?
N110 C111 C114 117.0(3) . . ?
C112 C111 C114 120.4(3) . . ?
C111 C112 C107 117.2(3) . . ?
C111 C112 C106 118.9(3) . . ?
C107 C112 C106 123.9(3) . . ?
C104 C113 C114 117.6(4) . . ?
C104 C113 C105 123.6(3) . . ?
C114 C113 C105 118.8(3) . . ?
N101 C114 C113 122.2(3) . . ?
N101 C114 C111 118.2(3) . . ?
C113 C114 C111 119.6(3) . . ?
N301 Cu2 N201 173.60(13) . . ?
N301 Cu2 N210 94.46(13) . . ?
N201 Cu2 N210 80.93(14) . . ?
N301 Cu2 N310 81.13(11) . . ?
N201 Cu2 N310 96.51(12) . . ?
N210 Cu2 N310 112.84(11) . . ?
N301 Cu2 Cl3 93.10(9) . . ?
N201 Cu2 Cl3 93.12(9) . . ?
N210 Cu2 Cl3 122.36(8) . . ?
N310 Cu2 Cl3 124.79(8) . . ?
C202 N201 C211 119.6(4) . . ?
C202 N201 Cu2 126.5(3) . . ?
C211 N201 Cu2 113.9(3) . . ?
N201 C202 C203 121.2(5) . . ?
N201 C202 H202 119.4 . . ?
C203 C202 H202 119.4 . . ?
C204 C203 C202 119.9(6) . . ?
C204 C203 H203 120.1 . . ?
C202 C203 H203 120.1 . . ?
C203 C204 C212 119.7(4) . . ?
C203 C204 H204 120.1 . . ?
C212 C204 H204 120.1 . . ?
C206 C205 C212 121.7(6) . . ?
C206 C205 H205 119.1 . . ?
C212 C205 H205 119.1 . . ?
C205 C206 C213 121.9(6) . . ?
C205 C206 H206 119.1 . . ?
C213 C206 H206 119.1 . . ?
C208 C207 C213 119.5(5) . . ?
C208 C207 H207 120.2 . . ?
C213 C207 H207 120.2 . . ?
C207 C208 C209 120.1(6) . . ?
C207 C208 H208 119.9 . . ?
C209 C208 H208 119.9 . . ?
N210 C209 C208 121.1(6) . . ?
N210 C209 H209 119.4 . . ?
C208 C209 H209 119.4 . . ?
C209 N210 C214 118.5(4) . . ?
C209 N210 Cu2 130.8(3) . . ?
C214 N210 Cu2 110.5(3) . . ?
N201 C211 C212 121.5(5) . . ?
N201 C211 C214 117.7(4) . . ?
C212 C211 C214 120.8(5) . . ?
C204 C212 C211 118.1(5) . . ?
C204 C212 C205 124.5(6) . . ?
C211 C212 C205 117.4(7) . . ?
C214 C213 C207 117.3(6) . . ?
C214 C213 C206 118.4(7) . . ?
C207 C213 C206 124.3(6) . . ?
N210 C214 C213 123.4(5) . . ?
N210 C214 C211 116.8(4) . . ?
C213 C214 C211 119.8(5) . . ?
C302 N301 C314 118.7(3) . . ?
C302 N301 Cu2 126.7(2) . . ?
C314 N301 Cu2 114.5(2) . . ?
N301 C302 C303 122.0(3) . . ?
N301 C302 H302 119.0 . . ?
C303 C302 H302 119.0 . . ?
C304 C303 C302 119.9(4) . . ?
C304 C303 H303 120.1 . . ?
C302 C303 H303 120.1 . . ?
C303 C304 C313 119.1(3) . . ?
C303 C304 H304 120.4 . . ?
C313 C304 H304 120.4 . . ?
C306 C305 C313 120.6(3) . . ?
C306 C305 H305 119.7 . . ?
C313 C305 H305 119.7 . . ?
C305 C306 C312 121.1(3) . . ?
C305 C306 H306 119.4 . . ?
C312 C306 H306 119.4 . . ?
C308 C307 C312 119.4(3) . . ?
C308 C307 H307 120.3 . . ?
C312 C307 H307 120.3 . . ?
C307 C308 C309 119.8(3) . . ?
C307 C308 H308 120.1 . . ?
C309 C308 H308 120.1 . . ?
N310 C309 C308 122.6(3) . . ?
N310 C309 H309 118.7 . . ?
C308 C309 H309 118.7 . . ?
C309 N310 C311 117.6(3) . . ?
C309 N310 Cu2 132.0(2) . . ?
C311 N310 Cu2 110.3(2) . . ?
N310 C311 C312 123.6(3) . . ?
N310 C311 C314 116.7(3) . . ?
C312 C311 C314 119.7(3) . . ?
C311 C312 C307 116.9(3) . . ?
C311 C312 C306 119.1(3) . . ?
C307 C312 C306 123.9(3) . . ?
C314 C313 C304 117.6(3) . . ?
C314 C313 C305 119.2(3) . . ?
C304 C313 C305 123.2(3) . . ?
N301 C314 C313 122.6(3) . . ?
N301 C314 C311 117.2(3) . . ?
C313 C314 C311 120.2(3) . . ?
C20 C15 C16 120.8(3) . . ?
C20 C15 S21 117.8(3) . . ?
C16 C15 S21 121.3(3) . . ?
N25 C16 C17 119.4(4) . . ?
N25 C16 C15 123.4(4) . . ?
C17 C16 C15 117.2(3) . . ?
C18 C17 C16 121.1(4) . . ?
C18 C17 H17 119.4 . . ?
C16 C17 H17 119.4 . . ?
C19 C18 C17 121.4(4) . . ?
C19 C18 H18 119.3 . . ?
C17 C18 H18 119.3 . . ?
C18 C19 C20 118.6(4) . . ?
C18 C19 H19 120.7 . . ?
C20 C19 H19 120.7 . . ?
C19 C20 C15 120.8(4) . . ?
C19 C20 H20 119.6 . . ?
C15 C20 H20 119.6 . . ?
O24 S21 O22 113.3(3) . . ?
O24 S21 O23 115.5(4) . . ?
O22 S21 O23 107.7(3) . . ?
O24 S21 C15 107.5(2) . . ?
O22 S21 C15 106.6(2) . . ?
O23 S21 C15 105.66(18) . . ?
C16 N25 H25A 121(3) . . ?
C16 N25 H25B 112(4) . . ?
H25A N25 H25B 126(5) . . ?
C120 C115 C116 118.8(5) . . ?
C120 C115 S121 118.7(4) . . ?
C116 C115 S121 122.5(4) . . ?
N125 C116 C115 124.8(7) . . ?
N125 C116 C117 117.9(7) . . ?
C115 C116 C117 117.2(6) . . ?
C118 C117 C116 119.7(6) . . ?
C118 C117 H117 120.2 . . ?
C116 C117 H117 120.2 . . ?
C117 C118 C119 123.5(6) . . ?
C117 C118 H118 118.3 . . ?
C119 C118 H118 118.3 . . ?
C120 C119 C118 118.2(7) . . ?
C120 C119 H119 120.9 . . ?
C118 C119 H119 120.9 . . ?
N5B C120 C119 120.1(8) . . ?
N5B C120 C115 117.3(8) . . ?
C119 C120 C115 122.6(6) . . ?
O123 S121 O22B 52.8(6) . . ?
O123 S121 O122 125.8(7) . . ?
O22B S121 O122 146.1(6) . . ?
O123 S121 O23B 134.2(7) . . ?
O22B S121 O23B 119.0(10) . . ?
O122 S121 O23B 32.3(10) . . ?
O123 S121 O124 111.3(7) . . ?
O22B S121 O124 59.7(7) . . ?
O122 S121 O124 102.6(6) . . ?
O23B S121 O124 70.8(10) . . ?
O123 S121 O24B 52.5(7) . . ?
O22B S121 O24B 105.0(9) . . ?
O122 S121 O24B 80.2(8) . . ?
O23B S121 O24B 107.0(11) . . ?
O124 S121 O24B 156.3(6) . . ?
O123 S121 C115 112.0(4) . . ?
O22B S121 C115 109.3(5) . . ?
O122 S121 C115 101.8(6) . . ?
O23B S121 C115 112.5(6) . . ?
O124 S121 C115 100.0(4) . . ?
O24B S121 C115 102.4(5) . . ?

loop_
_geom_bond_atom_site_label_1
_geom_bond_atom_site_label_2
_geom_bond_distance
_geom_bond_site_symmetry_2
_geom_bond_publ_flag
Cu1 N1 1.989(3) . ?
Cu1 N101 1.996(3) . ?
Cu1 N10 2.071(3) . ?
Cu1 N110 2.169(3) . ?
Cu1 Cl1 2.2681(12) . ?
N1 C2 1.340(5) . ?
N1 C11 1.353(5) . ?
C2 C3 1.394(5) . ?
C2 H2 0.9500 . ?
C3 C4 1.364(7) . ?
C3 H3 0.9500 . ?
C4 C12 1.403(7) . ?
C4 H4 0.9500 . ?
C5 C6 1.340(8) . ?
C5 C12 1.422(7) . ?
C5 H5 0.9500 . ?
C6 C13 1.438(7) . ?
C6 H6 0.9500 . ?
C7 C8 1.351(8) . ?
C7 C13 1.405(7) . ?
C7 H7 0.9500 . ?
C8 C9 1.405(6) . ?
C8 H8 0.9500 . ?
C9 N10 1.317(5) . ?
C9 H9 0.9500 . ?
N10 C14 1.366(5) . ?
C11 C12 1.401(5) . ?
C11 C14 1.426(5) . ?
C13 C14 1.400(5) . ?
N101 C102 1.332(5) . ?
N101 C114 1.357(5) . ?
C102 C103 1.397(6) . ?
C102 H102 0.9500 . ?
C103 C104 1.367(6) . ?
C103 H103 0.9500 . ?
C104 C113 1.403(6) . ?
C104 H104 0.9500 . ?
C105 C106 1.347(6) . ?
C105 C113 1.436(6) . ?
C105 H105 0.9500 . ?
C106 C112 1.437(5) . ?
C106 H106 0.9500 . ?
C107 C108 1.369(5) . ?
C107 C112 1.407(5) . ?
C107 H107 0.9500 . ?
C108 C109 1.398(5) . ?
C108 H108 0.9500 . ?
C109 N110 1.329(5) . ?
C109 H109 0.9500 . ?
N110 C111 1.365(4) . ?
C111 C112 1.404(5) . ?
C111 C114 1.429(5) . ?
C113 C114 1.409(5) . ?
Cu2 N301 1.981(3) . ?
Cu2 N201 1.989(3) . ?
Cu2 N210 2.112(4) . ?
Cu2 N310 2.120(3) . ?
Cu2 Cl3 2.3063(11) . ?
N201 C202 1.332(6) . ?
N201 C211 1.360(6) . ?
C202 C203 1.408(6) . ?
C202 H202 0.9500 . ?
C203 C204 1.361(9) . ?
C203 H203 0.9500 . ?
C204 C212 1.394(9) . ?
C204 H204 0.9500 . ?
C205 C206 1.314(11) . ?
C205 C212 1.446(10) . ?
C205 H205 0.9500 . ?
C206 C213 1.440(10) . ?
C206 H206 0.9500 . ?
C207 C208 1.355(11) . ?
C207 C213 1.404(10) . ?
C207 H207 0.9500 . ?
C208 C209 1.425(7) . ?
C208 H208 0.9500 . ?
C209 N210 1.330(6) . ?
C209 H209 0.9500 . ?
N210 C214 1.356(6) . ?
C211 C212 1.409(6) . ?
C211 C214 1.419(7) . ?
C213 C214 1.400(6) . ?
N301 C302 1.326(5) . ?
N301 C314 1.362(4) . ?
C302 C303 1.393(5) . ?
C302 H302 0.9500 . ?
C303 C304 1.371(5) . ?
C303 H303 0.9500 . ?
C304 C313 1.407(5) . ?
C304 H304 0.9500 . ?
C305 C306 1.356(5) . ?
C305 C313 1.435(5) . ?
C305 H305 0.9500 . ?
C306 C312 1.433(4) . ?
C306 H306 0.9500 . ?
C307 C308 1.368(5) . ?
C307 C312 1.403(5) . ?
C307 H307 0.9500 . ?
C308 C309 1.395(5) . ?
C308 H308 0.9500 . ?
C309 N310 1.327(4) . ?
C309 H309 0.9500 . ?
N310 C311 1.363(4) . ?
C311 C312 1.398(4) . ?
C311 C314 1.435(4) . ?
C313 C314 1.393(4) . ?
C15 C20 1.390(5) . ?
C15 C16 1.398(5) . ?
C15 S21 1.775(4) . ?
C16 N25 1.375(5) . ?
C16 C17 1.390(5) . ?
C17 C18 1.382(6) . ?
C17 H17 0.9500 . ?
C18 C19 1.367(6) . ?
C18 H18 0.9500 . ?
C19 C20 1.377(5) . ?
C19 H19 0.9500 . ?
C20 H20 0.9500 . ?
S21 O24 1.397(4) . ?
S21 O22 1.434(4) . ?
S21 O23 1.441(3) . ?
N25 H25A 0.84(6) . ?
N25 H25B 0.80(5) . ?
C115 C120 1.391(7) . ?
C115 C116 1.423(8) . ?
C115 S121 1.769(5) . ?
C116 N125 1.269(8) . ?
C116 C117 1.427(8) . ?
C117 C118 1.346(10) . ?
C117 H117 0.9500 . ?
C118 C119 1.364(9) . ?
C118 H118 0.9500 . ?
C119 C120 1.352(8) . ?
C119 H119 0.9500 . ?
C120 N5B 1.265(14) . ?
S121 O123 1.252(6) . ?
S121 O22B 1.358(9) . ?
S121 O122 1.368(11) . ?
S121 O23B 1.392(11) . ?
S121 O124 1.638(10) . ?
S121 O24B 1.664(10) . ?
O26 C27 1.415(11) . ?
O126 C127 1.427(8) . ?
O226 C227 1.323(11) . ?

loop_
_geom_torsion_atom_site_label_1
_geom_torsion_atom_site_label_2
_geom_torsion_atom_site_label_3
_geom_torsion_atom_site_label_4
_geom_torsion
_geom_torsion_site_symmetry_1
_geom_torsion_site_symmetry_2
_geom_torsion_site_symmetry_3
_geom_torsion_site_symmetry_4
_geom_torsion_publ_flag
N101 Cu1 N1 C2 -109.2(9) . . . . ?
N10 Cu1 N1 C2 -177.4(3) . . . . ?
N110 Cu1 N1 C2 -71.7(3) . . . . ?
Cl1 Cu1 N1 C2 37.7(3) . . . . ?
N101 Cu1 N1 C11 64.8(9) . . . . ?
N10 Cu1 N1 C11 -3.4(2) . . . . ?
N110 Cu1 N1 C11 102.3(2) . . . . ?
Cl1 Cu1 N1 C11 -148.3(2) . . . . ?
C11 N1 C2 C3 -0.3(5) . . . . ?
Cu1 N1 C2 C3 173.5(3) . . . . ?
N1 C2 C3 C4 1.8(6) . . . . ?
C2 C3 C4 C12 -1.4(6) . . . . ?
C12 C5 C6 C13 0.1(7) . . . . ?
C13 C7 C8 C9 0.0(7) . . . . ?
C7 C8 C9 N10 0.4(7) . . . . ?
C8 C9 N10 C14 -0.9(6) . . . . ?
C8 C9 N10 Cu1 -177.1(3) . . . . ?
N1 Cu1 N10 C9 179.5(4) . . . . ?
N101 Cu1 N10 C9 6.9(4) . . . . ?
N110 Cu1 N10 C9 88.4(4) . . . . ?
Cl1 Cu1 N10 C9 -96.0(4) . . . . ?
N1 Cu1 N10 C14 3.1(2) . . . . ?
N101 Cu1 N10 C14 -169.5(2) . . . . ?
N110 Cu1 N10 C14 -88.0(2) . . . . ?
Cl1 Cu1 N10 C14 87.7(3) . . . . ?
C2 N1 C11 C12 -1.6(5) . . . . ?
Cu1 N1 C11 C12 -176.2(3) . . . . ?
C2 N1 C11 C14 177.6(3) . . . . ?
Cu1 N1 C11 C14 3.1(4) . . . . ?
N1 C11 C12 C4 2.0(5) . . . . ?
C14 C11 C12 C4 -177.3(3) . . . . ?
N1 C11 C12 C5 -179.2(3) . . . . ?
C14 C11 C12 C5 1.6(5) . . . . ?
C3 C4 C12 C11 -0.4(6) . . . . ?
C3 C4 C12 C5 -179.2(4) . . . . ?
C6 C5 C12 C11 -0.9(6) . . . . ?
C6 C5 C12 C4 177.9(4) . . . . ?
C8 C7 C13 C14 0.1(6) . . . . ?
C8 C7 C13 C6 179.2(4) . . . . ?
C5 C6 C13 C14 0.1(6) . . . . ?
C5 C6 C13 C7 -179.0(4) . . . . ?
C9 N10 C14 C13 1.1(5) . . . . ?
Cu1 N10 C14 C13 178.0(3) . . . . ?
C9 N10 C14 C11 -179.3(3) . . . . ?
Cu1 N10 C14 C11 -2.4(4) . . . . ?
C7 C13 C14 N10 -0.7(5) . . . . ?
C6 C13 C14 N10 -179.8(3) . . . . ?
C7 C13 C14 C11 179.7(3) . . . . ?
C6 C13 C14 C11 0.6(5) . . . . ?
N1 C11 C14 N10 -0.3(5) . . . . ?
C12 C11 C14 N10 178.9(3) . . . . ?
N1 C11 C14 C13 179.3(3) . . . . ?
C12 C11 C14 C13 -1.4(5) . . . . ?
N1 Cu1 N101 C102 -140.4(8) . . . . ?
N10 Cu1 N101 C102 -73.1(3) . . . . ?
N110 Cu1 N101 C102 -178.4(3) . . . . ?
Cl1 Cu1 N101 C102 72.7(3) . . . . ?
N1 Cu1 N101 C114 43.1(10) . . . . ?
N10 Cu1 N101 C114 110.4(3) . . . . ?
N110 Cu1 N101 C114 5.1(2) . . . . ?
Cl1 Cu1 N101 C114 -103.8(2) . . . . ?
C114 N101 C102 C103 -0.1(6) . . . . ?
Cu1 N101 C102 C103 -176.5(3) . . . . ?
N101 C102 C103 C104 1.4(6) . . . . ?
C102 C103 C104 C113 -1.5(6) . . . . ?
C113 C105 C106 C112 -0.8(5) . . . . ?
C112 C107 C108 C109 0.7(6) . . . . ?
C107 C108 C109 N110 0.2(6) . . . . ?
C108 C109 N110 C111 -0.8(5) . . . . ?
C108 C109 N110 Cu1 173.3(3) . . . . ?
N1 Cu1 N110 C109 4.9(3) . . . . ?
N101 Cu1 N110 C109 180.0(3) . . . . ?
N10 Cu1 N110 C109 87.1(3) . . . . ?
Cl1 Cu1 N110 C109 -90.3(3) . . . . ?
N1 Cu1 N110 C111 179.4(2) . . . . ?
N101 Cu1 N110 C111 -5.5(2) . . . . ?
N10 Cu1 N110 C111 -98.4(2) . . . . ?
Cl1 Cu1 N110 C111 84.3(2) . . . . ?
C109 N110 C111 C112 0.6(5) . . . . ?
Cu1 N110 C111 C112 -174.8(3) . . . . ?
C109 N110 C111 C114 -179.5(3) . . . . ?
Cu1 N110 C111 C114 5.1(3) . . . . ?
N110 C111 C112 C107 0.2(5) . . . . ?
C114 C111 C112 C107 -179.7(3) . . . . ?
N110 C111 C112 C106 179.5(3) . . . . ?
C114 C111 C112 C106 -0.3(5) . . . . ?
C108 C107 C112 C111 -0.8(5) . . . . ?
C108 C107 C112 C106 179.9(3) . . . . ?
C105 C106 C112 C111 1.2(5) . . . . ?
C105 C106 C112 C107 -179.5(3) . . . . ?
C103 C104 C113 C114 0.3(5) . . . . ?
C103 C104 C113 C105 179.6(4) . . . . ?
C106 C105 C113 C104 -179.7(4) . . . . ?
C106 C105 C113 C114 -0.5(5) . . . . ?
C102 N101 C114 C113 -1.1(5) . . . . ?
Cu1 N101 C114 C113 175.7(3) . . . . ?
C102 N101 C114 C111 179.2(3) . . . . ?
Cu1 N101 C114 C111 -4.0(4) . . . . ?
C104 C113 C114 N101 1.0(5) . . . . ?
C105 C113 C114 N101 -178.3(3) . . . . ?
C104 C113 C114 C111 -179.4(3) . . . . ?
C105 C113 C114 C111 1.3(5) . . . . ?
N110 C111 C114 N101 -1.1(5) . . . . ?
C112 C111 C114 N101 178.7(3) . . . . ?
N110 C111 C114 C113 179.2(3) . . . . ?
C112 C111 C114 C113 -0.9(5) . . . . ?
N301 Cu2 N201 C202 134.7(11) . . . . ?
N210 Cu2 N201 C202 179.0(3) . . . . ?
N310 Cu2 N201 C202 66.8(3) . . . . ?
Cl3 Cu2 N201 C202 -58.8(3) . . . . ?
N301 Cu2 N201 C211 -47.0(13) . . . . ?
N210 Cu2 N201 C211 -2.7(2) . . . . ?
N310 Cu2 N201 C211 -114.9(2) . . . . ?
Cl3 Cu2 N201 C211 119.6(2) . . . . ?
C211 N201 C202 C203 1.1(6) . . . . ?
Cu2 N201 C202 C203 179.4(3) . . . . ?
N201 C202 C203 C204 -1.3(7) . . . . ?
C202 C203 C204 C212 0.0(7) . . . . ?
C212 C205 C206 C213 3.0(10) . . . . ?
C213 C207 C208 C209 -1.3(7) . . . . ?
C207 C208 C209 N210 0.5(7) . . . . ?
C208 C209 N210 C214 0.4(6) . . . . ?
C208 C209 N210 Cu2 -174.4(3) . . . . ?
N301 Cu2 N210 C209 -5.6(4) . . . . ?
N201 Cu2 N210 C209 178.8(4) . . . . ?
N310 Cu2 N210 C209 -87.9(4) . . . . ?
Cl3 Cu2 N210 C209 90.9(3) . . . . ?
N301 Cu2 N210 C214 179.2(2) . . . . ?
N201 Cu2 N210 C214 3.7(2) . . . . ?
N310 Cu2 N210 C214 97.0(2) . . . . ?
Cl3 Cu2 N210 C214 -84.2(3) . . . . ?
C202 N201 C211 C212 0.3(5) . . . . ?
Cu2 N201 C211 C212 -178.2(3) . . . . ?
C202 N201 C211 C214 179.8(3) . . . . ?
Cu2 N201 C211 C214 1.3(4) . . . . ?
C203 C204 C212 C211 1.3(7) . . . . ?
C203 C204 C212 C205 -179.0(5) . . . . ?
N201 C211 C212 C204 -1.5(6) . . . . ?
C214 C211 C212 C204 179.0(4) . . . . ?
N201 C211 C212 C205 178.8(4) . . . . ?
C214 C211 C212 C205 -0.7(6) . . . . ?
C206 C205 C212 C204 178.5(6) . . . . ?
C206 C205 C212 C211 -1.8(8) . . . . ?
C208 C207 C213 C214 1.3(7) . . . . ?
C208 C207 C213 C206 -178.7(5) . . . . ?
C205 C206 C213 C214 -1.5(8) . . . . ?
C205 C206 C213 C207 178.4(6) . . . . ?
C209 N210 C214 C213 -0.3(6) . . . . ?
Cu2 N210 C214 C213 175.5(3) . . . . ?
C209 N210 C214 C211 -179.9(3) . . . . ?
Cu2 N210 C214 C211 -4.1(4) . . . . ?
C207 C213 C214 N210 -0.5(6) . . . . ?
C206 C213 C214 N210 179.5(4) . . . . ?
C207 C213 C214 C211 179.1(4) . . . . ?
C206 C213 C214 C211 -0.9(6) . . . . ?
N201 C211 C214 N210 2.1(5) . . . . ?
C212 C211 C214 N210 -178.4(3) . . . . ?
N201 C211 C214 C213 -177.5(3) . . . . ?
C212 C211 C214 C213 2.0(6) . . . . ?
N201 Cu2 N301 C302 114.5(11) . . . . ?
N210 Cu2 N301 C302 70.8(3) . . . . ?
N310 Cu2 N301 C302 -176.8(3) . . . . ?
Cl3 Cu2 N301 C302 -52.0(3) . . . . ?
N201 Cu2 N301 C314 -64.5(12) . . . . ?
N210 Cu2 N301 C314 -108.2(2) . . . . ?
N310 Cu2 N301 C314 4.2(2) . . . . ?
Cl3 Cu2 N301 C314 129.0(2) . . . . ?
C314 N301 C302 C303 1.4(6) . . . . ?
Cu2 N301 C302 C303 -177.6(3) . . . . ?
N301 C302 C303 C304 -0.1(7) . . . . ?
C302 C303 C304 C313 -1.9(7) . . . . ?
C313 C305 C306 C312 0.5(5) . . . . ?
C312 C307 C308 C309 0.6(5) . . . . ?
C307 C308 C309 N310 -0.4(5) . . . . ?
C308 C309 N310 C311 0.0(5) . . . . ?
C308 C309 N310 Cu2 -178.6(2) . . . . ?
N301 Cu2 N310 C309 175.7(3) . . . . ?
N201 Cu2 N310 C309 -10.3(3) . . . . ?
N210 Cu2 N310 C309 -93.2(3) . . . . ?
Cl3 Cu2 N310 C309 88.1(3) . . . . ?
N301 Cu2 N310 C311 -3.1(2) . . . . ?
N201 Cu2 N310 C311 170.9(2) . . . . ?
N210 Cu2 N310 C311 88.1(2) . . . . ?
Cl3 Cu2 N310 C311 -90.7(2) . . . . ?
C309 N310 C311 C312 0.1(4) . . . . ?
Cu2 N310 C311 C312 179.0(2) . . . . ?
C309 N310 C311 C314 -177.5(3) . . . . ?
Cu2 N310 C311 C314 1.5(3) . . . . ?
N310 C311 C312 C307 0.1(5) . . . . ?
C314 C311 C312 C307 177.6(3) . . . . ?
N310 C311 C312 C306 -179.1(3) . . . . ?
C314 C311 C312 C306 -1.6(4) . . . . ?
C308 C307 C312 C311 -0.5(5) . . . . ?
C308 C307 C312 C306 178.7(3) . . . . ?
C305 C306 C312 C311 0.7(5) . . . . ?
C305 C306 C312 C307 -178.4(3) . . . . ?
C303 C304 C313 C314 2.5(6) . . . . ?
C303 C304 C313 C305 -175.3(4) . . . . ?
C306 C305 C313 C314 -0.8(5) . . . . ?
C306 C305 C313 C304 177.0(4) . . . . ?
C302 N301 C314 C313 -0.7(5) . . . . ?
Cu2 N301 C314 C313 178.4(3) . . . . ?
C302 N301 C314 C311 176.1(3) . . . . ?
Cu2 N301 C314 C311 -4.8(4) . . . . ?
C304 C313 C314 N301 -1.3(5) . . . . ?
C305 C313 C314 N301 176.6(3) . . . . ?
C304 C313 C314 C311 -178.0(3) . . . . ?
C305 C313 C314 C311 -0.1(5) . . . . ?
N310 C311 C314 N301 2.1(4) . . . . ?
C312 C311 C314 N301 -175.6(3) . . . . ?
N310 C311 C314 C313 179.0(3) . . . . ?
C312 C311 C314 C313 1.3(5) . . . . ?
C20 C15 C16 N25 179.4(3) . . . . ?
S21 C15 C16 N25 3.9(5) . . . . ?
C20 C15 C16 C17 0.2(5) . . . . ?
S21 C15 C16 C17 -175.3(3) . . . . ?
N25 C16 C17 C18 -180.0(4) . . . . ?
C15 C16 C17 C18 -0.7(6) . . . . ?
C16 C17 C18 C19 0.8(7) . . . . ?
C17 C18 C19 C20 -0.4(7) . . . . ?
C18 C19 C20 C15 -0.1(6) . . . . ?
C16 C15 C20 C19 0.2(6) . . . . ?
S21 C15 C20 C19 175.9(3) . . . . ?
C20 C15 S21 O24 14.2(4) . . . . ?
C16 C15 S21 O24 -170.1(4) . . . . ?
C20 C15 S21 O22 135.9(3) . . . . ?
C16 C15 S21 O22 -48.4(4) . . . . ?
C20 C15 S21 O23 -109.7(3) . . . . ?
C16 C15 S21 O23 66.0(4) . . . . ?
C120 C115 C116 N125 177.7(5) . . . . ?
S121 C115 C116 N125 -2.7(7) . . . . ?
C120 C115 C116 C117 -0.4(6) . . . . ?
S121 C115 C116 C117 179.3(3) . . . . ?
N125 C116 C117 C118 -177.3(6) . . . . ?
C115 C116 C117 C118 0.9(8) . . . . ?
C116 C117 C118 C119 -0.4(9) . . . . ?
C117 C118 C119 C120 -0.6(9) . . . . ?
C118 C119 C120 N5B 179.9(8) . . . . ?
C118 C119 C120 C115 1.1(7) . . . . ?
C116 C115 C120 N5B -179.4(8) . . . . ?
S121 C115 C120 N5B 0.9(9) . . . . ?
C116 C115 C120 C119 -0.6(7) . . . . ?
S121 C115 C120 C119 179.7(4) . . . . ?
C120 C115 S121 O123 -102.1(7) . . . . ?
C116 C115 S121 O123 78.3(7) . . . . ?
C120 C115 S121 O22B -45.4(7) . . . . ?
C116 C115 S121 O22B 134.9(7) . . . . ?
C120 C115 S121 O122 121.1(6) . . . . ?
C116 C115 S121 O122 -58.5(6) . . . . ?
C120 C115 S121 O23B 89.1(11) . . . . ?
C116 C115 S121 O23B -90.5(11) . . . . ?
C120 C115 S121 O124 15.9(6) . . . . ?
C116 C115 S121 O124 -163.8(6) . . . . ?
C120 C115 S121 O24B -156.4(8) . . . . ?
C116 C115 S121 O24B 23.9(8) . . . . ?
